data_2204478
loop_
_publ_author_name
'Sanuddin, M.'
'Farina, Yang'
'Yamin, Bohari M.'

_publ_section_title
;
 (<i>N</i>-Ethyl-<i>N</i>-propyldithiocarbamato)triphenyltin(IV)
;
_journal_issue 11
_journal_name_full 'Acta Crystallographica Section E'
_journal_page_first m1662
_journal_page_last m1663
_journal_paper_doi 10.1107/S1600536804025784
_journal_volume 60
_journal_year 2004
_chemical_formula_iupac '[Sn (C6 H5)3 (C6 H12 N S2)]'
_chemical_formula_moiety 'C24 H27 N S2 Sn'
_chemical_formula_sum 'C24 H27 N S2 Sn'
_chemical_formula_weight 512.28
_chemical_name_systematic
;
(N-Ethyl-N-propyldithiocarbamato)triphenyltin(IV)
;
_space_group_IT_number 14
_symmetry_cell_setting monoclinic
_symmetry_space_group_name_Hall '-P 2yn'
_symmetry_space_group_name_H-M 'P 1 21/n 1'
_atom_sites_solution_hydrogens geom
_atom_sites_solution_primary direct
_atom_sites_solution_secondary difmap
_audit_creation_method SHELXL-97
_cell_angle_alpha 90.00
_cell_angle_beta 98.954(3)
_cell_angle_gamma 90.00
_cell_formula_units_Z 4
_cell_length_a 9.4395(18)
_cell_length_b 26.225(5)
_cell_length_c 9.8059(19)
_cell_measurement_reflns_used 983
_cell_measurement_temperature 273(2)
_cell_measurement_theta_max 26.5
_cell_measurement_theta_min 2.2
_cell_volume 2397.9(8)
_computing_cell_refinement 'SAINT (Siemens, 1997)'
_computing_data_collection 'SMART (Siemens, 1997)'
_computing_data_reduction SAINT
_computing_molecular_graphics SHELXTL
_computing_publication_material
;
SHELXTL, PARST (Nardelli, 1995) and PLATON (Spek, 2003)
;
_computing_structure_refinement SHELXTL
_computing_structure_solution 'SHELXTL (Sheldrick, 1997)'
_diffrn_ambient_temperature 273(2)
_diffrn_detector_area_resol_mean 83.66
_diffrn_measured_fraction_theta_full 0.99
_diffrn_measured_fraction_theta_max 0.99
_diffrn_measurement_device_type 'Bruker SMART APEX CCD area-detector'
_diffrn_measurement_method \w
_diffrn_radiation_monochromator graphite
_diffrn_radiation_source 'fine-focus sealed tube'
_diffrn_radiation_type MoK\a
_diffrn_radiation_wavelength 0.71073
_diffrn_reflns_av_R_equivalents 0.0166
_diffrn_reflns_av_sigmaI/netI 0.0200
_diffrn_reflns_limit_h_max 11
_diffrn_reflns_limit_h_min -11
_diffrn_reflns_limit_k_max 32
_diffrn_reflns_limit_k_min -22
_diffrn_reflns_limit_l_max 10
_diffrn_reflns_limit_l_min -12
_diffrn_reflns_number 13102
_diffrn_reflns_theta_full 26.5
_diffrn_reflns_theta_max 26.5
_diffrn_reflns_theta_min 2.2
_diffrn_standards_decay_% 0
_diffrn_standards_interval_count 0
_diffrn_standards_interval_time 0
_diffrn_standards_number 0
_exptl_absorpt_coefficient_mu 1.249
_exptl_absorpt_correction_T_max 0.825
_exptl_absorpt_correction_T_min 0.648
_exptl_absorpt_correction_type multi-scan
_exptl_absorpt_process_details '(SADABS; Sheldrick, 1996)'
_exptl_crystal_colour colourless
_exptl_crystal_density_diffrn 1.419
_exptl_crystal_density_method 'not measured'
_exptl_crystal_description block
_exptl_crystal_F_000 1040
_exptl_crystal_size_max 0.38
_exptl_crystal_size_mid 0.29
_exptl_crystal_size_min 0.16
_refine_diff_density_max 0.45
_refine_diff_density_min -0.23
_refine_ls_extinction_method none
_refine_ls_goodness_of_fit_ref 1.14
_refine_ls_hydrogen_treatment constr
_refine_ls_matrix_type full
_refine_ls_number_parameters 255
_refine_ls_number_reflns 4928
_refine_ls_number_restraints 0
_refine_ls_restrained_S_all 1.14
_refine_ls_R_factor_all 0.032
_refine_ls_R_factor_gt 0.028
_refine_ls_shift/su_max 0.000
_refine_ls_shift/su_mean 0.000
_refine_ls_structure_factor_coef Fsqd
_refine_ls_weighting_details 'calc w = 1/[\s^2^(Fo^2^)+(0.0247P)^2^+0.9515P] where P = (Fo^2^+2Fc^2^)/3'
_refine_ls_weighting_scheme calc
_refine_ls_wR_factor_gt 0.061
_refine_ls_wR_factor_ref 0.063
_reflns_number_gt 4481
_reflns_number_total 4928
_reflns_threshold_expression I>2\s(I)
_cod_data_source_file cv6391.cif
_cod_data_source_block I
_cod_original_sg_symbol_H-M 'P 21/n'
_cod_database_code 2204478
_cod_database_fobs_code 2204478

loop_
_symmetry_equiv_pos_as_xyz
'x, y, z'
'-x+1/2, y+1/2, -z+1/2'
'-x, -y, -z'
'x-1/2, -y-1/2, z-1/2'

loop_
_atom_site_label
_atom_site_fract_x
_atom_site_fract_y
_atom_site_fract_z
_atom_site_U_iso_or_equiv
_atom_site_adp_type
_atom_site_calc_flag
_atom_site_refinement_flags
_atom_site_occupancy
_atom_site_type_symbol
Sn1 0.634073(16) 0.081382(6) 0.208680(16) 0.04317(6) Uani d . 1 Sn
S1 0.81744(7) 0.12090(2) 0.38232(7) 0.05446(16) Uani d . 1 S
S2 0.57525(8) 0.19172(3) 0.29688(8) 0.06112(18) Uani d . 1 S
N1 0.8206(2) 0.21815(8) 0.4522(2) 0.0531(5) Uani d . 1 N
C1 0.7417(3) 0.18211(9) 0.3820(2) 0.0469(5) Uani d . 1 C
C2 0.7685(4) 0.27123(10) 0.4540(3) 0.0695(8) Uani d . 1 C
H2A 0.7098 0.2788 0.3661 0.083 Uiso calc R 1 H
H2B 0.8500 0.2942 0.4650 0.083 Uiso calc R 1 H
C3 0.6823(4) 0.28072(13) 0.5680(4) 0.0886(11) Uani d . 1 C
H3A 0.5997 0.2588 0.5560 0.133 Uiso calc R 1 H
H3B 0.6518 0.3157 0.5654 0.133 Uiso calc R 1 H
H3C 0.7402 0.2737 0.6554 0.133 Uiso calc R 1 H
C4 0.9661(3) 0.20913(11) 0.5261(3) 0.0578(6) Uani d . 1 C
H4A 0.9747 0.1737 0.5547 0.069 Uiso calc R 1 H
H4B 0.9813 0.2301 0.6086 0.069 Uiso calc R 1 H
C5 1.0805(3) 0.22104(13) 0.4395(3) 0.0726(8) Uani d . 1 C
H5A 1.0722 0.2565 0.4110 0.087 Uiso calc R 1 H
H5B 1.0656 0.2001 0.3570 0.087 Uiso calc R 1 H
C6 1.2293(4) 0.21159(15) 0.5169(4) 0.0921(11) Uani d . 1 C
H6A 1.2458 0.2332 0.5968 0.138 Uiso calc R 1 H
H6B 1.2988 0.2190 0.4579 0.138 Uiso calc R 1 H
H6C 1.2380 0.1765 0.5452 0.138 Uiso calc R 1 H
C7 0.5182(3) 0.10838(11) -0.0919(3) 0.0645(7) Uani d . 1 C
H7 0.4365 0.0921 -0.0719 0.077 Uiso calc R 1 H
C8 0.5217(5) 0.12657(13) -0.2244(3) 0.0880(11) Uani d . 1 C
H8 0.4426 0.1220 -0.2927 0.106 Uiso calc R 1 H
C9 0.6399(6) 0.15095(14) -0.2548(4) 0.0959(14) Uani d . 1 C
H9 0.6417 0.1629 -0.3438 0.115 Uiso calc R 1 H
C10 0.7564(5) 0.15796(14) -0.1543(4) 0.0921(12) Uani d . 1 C
H10 0.8367 0.1751 -0.1749 0.110 Uiso calc R 1 H
C11 0.7551(3) 0.13957(12) -0.0224(3) 0.0707(8) Uani d . 1 C
H11 0.8350 0.1441 0.0450 0.085 Uiso calc R 1 H
C12 0.6354(3) 0.11436(9) 0.0102(3) 0.0491(6) Uani d . 1 C
C13 0.8031(3) -0.00604(10) 0.0932(3) 0.0552(6) Uani d . 1 C
H13 0.7854 0.0130 0.0123 0.066 Uiso calc R 1 H
C14 0.8820(3) -0.05091(12) 0.0954(3) 0.0697(8) Uani d . 1 C
H14 0.9175 -0.0615 0.0167 0.084 Uiso calc R 1 H
C15 0.9073(4) -0.07926(11) 0.2130(4) 0.0745(9) Uani d . 1 C
H15 0.9591 -0.1095 0.2143 0.089 Uiso calc R 1 H
C16 0.8566(3) -0.06344(12) 0.3296(3) 0.0693(8) Uani d . 1 C
H16 0.8745 -0.0828 0.4100 0.083 Uiso calc R 1 H
C17 0.7789(3) -0.01881(10) 0.3274(3) 0.0545(6) Uani d . 1 C
H17 0.7448 -0.0084 0.4070 0.065 Uiso calc R 1 H
C18 0.7506(2) 0.01074(9) 0.2093(2) 0.0431(5) Uani d . 1 C
C19 0.4292(2) 0.06185(10) 0.2598(2) 0.0459(5) Uani d . 1 C
C20 0.4001(3) 0.01084(10) 0.2769(3) 0.0564(6) Uani d . 1 C
H20 0.4717 -0.0133 0.2739 0.068 Uiso calc R 1 H
C21 0.2649(3) -0.00480(12) 0.2986(3) 0.0665(7) Uani d . 1 C
H21 0.2470 -0.0392 0.3107 0.080 Uiso calc R 1 H
C22 0.1585(3) 0.02988(13) 0.3022(3) 0.0666(8) Uani d . 1 C
H22 0.0679 0.0192 0.3162 0.080 Uiso calc R 1 H
C23 0.1853(3) 0.08044(13) 0.2853(4) 0.0736(9) Uani d . 1 C
H23 0.1127 0.1042 0.2875 0.088 Uiso calc R 1 H
C25 0.3201(3) 0.09647(12) 0.2647(3) 0.0652(7) Uani d . 1 C
H25 0.3374 0.1310 0.2541 0.078 Uiso calc R 1 H

loop_
_atom_site_aniso_label
_atom_site_aniso_U_11
_atom_site_aniso_U_22
_atom_site_aniso_U_33
_atom_site_aniso_U_12
_atom_site_aniso_U_13
_atom_site_aniso_U_23
Sn1 0.04024(10) 0.04253(10) 0.04691(10) 0.00008(6) 0.00733(6) 0.00087(7)
S1 0.0489(3) 0.0439(3) 0.0671(4) 0.0026(3) -0.0018(3) -0.0074(3)
S2 0.0565(4) 0.0513(4) 0.0721(4) 0.0061(3) -0.0010(3) -0.0012(3)
N1 0.0597(13) 0.0411(11) 0.0587(12) -0.0071(9) 0.0098(10) -0.0040(9)
C1 0.0521(14) 0.0431(13) 0.0465(13) -0.0024(10) 0.0115(10) 0.0003(10)
C2 0.083(2) 0.0419(14) 0.084(2) -0.0069(14) 0.0148(16) -0.0035(14)
C3 0.100(3) 0.067(2) 0.102(3) 0.0079(19) 0.025(2) -0.0221(19)
C4 0.0635(17) 0.0524(15) 0.0562(15) -0.0111(12) 0.0049(12) -0.0095(12)
C5 0.0657(19) 0.072(2) 0.082(2) -0.0157(15) 0.0167(16) -0.0003(16)
C6 0.066(2) 0.096(3) 0.115(3) -0.0056(19) 0.018(2) -0.009(2)
C7 0.078(2) 0.0527(16) 0.0603(17) 0.0010(14) 0.0041(14) 0.0030(13)
C8 0.137(3) 0.067(2) 0.0551(18) 0.011(2) -0.002(2) 0.0048(15)
C9 0.165(4) 0.067(2) 0.066(2) 0.029(2) 0.051(3) 0.0165(17)
C10 0.110(3) 0.075(2) 0.107(3) 0.016(2) 0.068(3) 0.024(2)
C11 0.0627(18) 0.0692(19) 0.086(2) 0.0049(14) 0.0301(16) 0.0143(16)
C12 0.0553(14) 0.0402(13) 0.0545(14) 0.0062(10) 0.0164(11) 0.0030(10)
C13 0.0611(16) 0.0579(16) 0.0468(14) 0.0000(12) 0.0095(11) -0.0028(11)
C14 0.0739(19) 0.0712(19) 0.0678(19) 0.0077(15) 0.0230(15) -0.0194(16)
C15 0.080(2) 0.0531(17) 0.092(2) 0.0193(15) 0.0179(18) -0.0008(16)
C16 0.076(2) 0.0581(17) 0.076(2) 0.0167(14) 0.0160(16) 0.0166(15)
C17 0.0588(16) 0.0553(15) 0.0513(14) 0.0080(12) 0.0143(12) 0.0033(12)
C18 0.0406(12) 0.0414(12) 0.0470(13) -0.0021(9) 0.0065(9) -0.0028(10)
C19 0.0404(12) 0.0517(13) 0.0459(13) -0.0014(10) 0.0077(10) -0.0021(10)
C20 0.0498(14) 0.0534(15) 0.0675(17) -0.0012(11) 0.0142(12) -0.0042(12)
C21 0.0627(18) 0.0623(17) 0.0771(19) -0.0165(14) 0.0187(15) -0.0012(15)
C22 0.0457(15) 0.091(2) 0.0657(17) -0.0144(15) 0.0171(13) -0.0062(16)
C23 0.0451(15) 0.081(2) 0.097(2) 0.0074(14) 0.0200(15) -0.0049(18)
C25 0.0504(15) 0.0556(16) 0.092(2) 0.0012(12) 0.0173(14) 0.0038(15)

loop_
_atom_type_symbol
_atom_type_description
_atom_type_scat_dispersion_real
_atom_type_scat_dispersion_imag
_atom_type_scat_source
C C 0.0033 0.0016 'International Tables Vol C Tables 4.2.6.8 and 6.1.1.4'
H H 0.0000 0.0000 'International Tables Vol C Tables 4.2.6.8 and 6.1.1.4'
N N 0.0061 0.0033 'International Tables Vol C Tables 4.2.6.8 and 6.1.1.4'
S S 0.1246 0.1234 'International Tables Vol C Tables 4.2.6.8 and 6.1.1.4'
Sn Sn -0.6537 1.4246 'International Tables Vol C Tables 4.2.6.8 and 6.1.1.4'

loop_
_geom_angle_atom_site_label_1
_geom_angle_atom_site_label_2
_geom_angle_atom_site_label_3
_geom_angle
_geom_angle_publ_flag
C12 Sn1 C19 116.49(9) yes
C12 Sn1 C18 106.03(9) yes
C19 Sn1 C18 105.89(9) yes
C12 Sn1 S1 110.95(7) yes
C19 Sn1 S1 120.29(7) yes
C18 Sn1 S1 93.23(6) yes
C18 Sn1 S2 156.50(6) yes
C1 S1 Sn1 98.11(8) ?
C1 N1 C4 123.2(2) ?
C1 N1 C2 121.0(2) ?
C4 N1 C2 115.7(2) ?
N1 C1 S2 123.86(19) ?
N1 C1 S1 116.98(19) ?
S2 C1 S1 119.15(14) ?
N1 C2 C3 112.7(3) ?
N1 C2 H2A 109.1 ?
C3 C2 H2A 109.1 ?
N1 C2 H2B 109.1 ?
C3 C2 H2B 109.1 ?
H2A C2 H2B 107.8 ?
C2 C3 H3A 109.5 ?
C2 C3 H3B 109.5 ?
H3A C3 H3B 109.5 ?
C2 C3 H3C 109.5 ?
H3A C3 H3C 109.5 ?
H3B C3 H3C 109.5 ?
N1 C4 C5 112.7(2) ?
N1 C4 H4A 109.1 ?
C5 C4 H4A 109.1 ?
N1 C4 H4B 109.1 ?
C5 C4 H4B 109.1 ?
H4A C4 H4B 107.8 ?
C4 C5 C6 112.0(3) ?
C4 C5 H5A 109.2 ?
C6 C5 H5A 109.2 ?
C4 C5 H5B 109.2 ?
C6 C5 H5B 109.2 ?
H5A C5 H5B 107.9 ?
C5 C6 H6A 109.5 ?
C5 C6 H6B 109.5 ?
H6A C6 H6B 109.5 ?
C5 C6 H6C 109.5 ?
H6A C6 H6C 109.5 ?
H6B C6 H6C 109.5 ?
C12 C7 C8 120.5(3) ?
C12 C7 H7 119.8 ?
C8 C7 H7 119.8 ?
C9 C8 C7 120.4(4) ?
C9 C8 H8 119.8 ?
C7 C8 H8 119.8 ?
C8 C9 C10 120.0(3) ?
C8 C9 H9 120.0 ?
C10 C9 H9 120.0 ?
C9 C10 C11 120.2(4) ?
C9 C10 H10 119.9 ?
C11 C10 H10 119.9 ?
C10 C11 C12 120.5(3) ?
C10 C11 H11 119.7 ?
C12 C11 H11 119.7 ?
C7 C12 C11 118.4(3) ?
C7 C12 Sn1 119.9(2) ?
C11 C12 Sn1 121.6(2) ?
C18 C13 C14 121.1(3) ?
C18 C13 H13 119.5 ?
C14 C13 H13 119.5 ?
C15 C14 C13 119.8(3) ?
C15 C14 H14 120.1 ?
C13 C14 H14 120.1 ?
C14 C15 C16 120.2(3) ?
C14 C15 H15 119.9 ?
C16 C15 H15 119.9 ?
C15 C16 C17 119.9(3) ?
C15 C16 H16 120.1 ?
C17 C16 H16 120.1 ?
C16 C17 C18 121.4(3) ?
C16 C17 H17 119.3 ?
C18 C17 H17 119.3 ?
C13 C18 C17 117.6(2) ?
C13 C18 Sn1 121.30(18) ?
C17 C18 Sn1 121.06(17) ?
C25 C19 C20 118.0(2) ?
C25 C19 Sn1 124.0(2) ?
C20 C19 Sn1 117.78(18) ?
C19 C20 C21 120.7(3) ?
C19 C20 H20 119.7 ?
C21 C20 H20 119.7 ?
C22 C21 C20 120.5(3) ?
C22 C21 H21 119.8 ?
C20 C21 H21 119.8 ?
C21 C22 C23 119.6(3) ?
C21 C22 H22 120.2 ?
C23 C22 H22 120.2 ?
C22 C23 C25 120.3(3) ?
C22 C23 H23 119.8 ?
C25 C23 H23 119.8 ?
C19 C25 C23 120.9(3) ?
C19 C25 H25 119.6 ?
C23 C25 H25 119.6 ?

loop_
_geom_bond_atom_site_label_1
_geom_bond_atom_site_label_2
_geom_bond_distance
_geom_bond_publ_flag
Sn1 S1 2.4600(7) yes
Sn1 S2 3.0950(10) yes
Sn1 C12 2.132(2) yes
Sn1 C19 2.134(2) yes
Sn1 C18 2.154(2) yes
S1 C1 1.757(2) yes
S2 C1 1.679(3) yes
N1 C1 1.328(3) yes
N1 C4 1.469(3) yes
N1 C2 1.478(3) yes
C2 C3 1.502(5) ?
C2 H2A 0.9700 ?
C2 H2B 0.9700 ?
C3 H3A 0.9600 ?
C3 H3B 0.9600 ?
C3 H3C 0.9600 ?
C4 C5 1.506(4) ?
C4 H4A 0.9700 ?
C4 H4B 0.9700 ?
C5 C6 1.510(5) ?
C5 H5A 0.9700 ?
C5 H5B 0.9700 ?
C6 H6A 0.9600 ?
C6 H6B 0.9600 ?
C6 H6C 0.9600 ?
C7 C12 1.380(4) ?
C7 C8 1.389(4) ?
C7 H7 0.9300 ?
C8 C9 1.359(6) ?
C8 H8 0.9300 ?
C9 C10 1.370(6) ?
C9 H9 0.9300 ?
C10 C11 1.382(5) ?
C10 H10 0.9300 ?
C11 C12 1.389(4) ?
C11 H11 0.9300 ?
C13 C18 1.383(3) ?
C13 C14 1.391(4) ?
C13 H13 0.9300 ?
C14 C15 1.362(5) ?
C14 H14 0.9300 ?
C15 C16 1.370(5) ?
C15 H15 0.9300 ?
C16 C17 1.380(4) ?
C16 H16 0.9300 ?
C17 C18 1.384(3) ?
C17 H17 0.9300 ?
C19 C25 1.379(4) ?
C19 C20 1.381(4) ?
C20 C21 1.387(4) ?
C20 H20 0.9300 ?
C21 C22 1.360(4) ?
C21 H21 0.9300 ?
C22 C23 1.365(4) ?
C22 H22 0.9300 ?
C23 C25 1.384(4) ?
C23 H23 0.9300 ?
C25 H25 0.9300 ?

loop_
_geom_hbond_atom_site_label_D
_geom_hbond_atom_site_label_H
_geom_hbond_atom_site_label_A
_geom_hbond_site_symmetry_A
_geom_hbond_distance_DH
_geom_hbond_distance_HA
_geom_hbond_distance_DA
_geom_hbond_angle_DHA
_geom_hbond_publ_flag
C2 H2A S2 1_555 0.97 2.65 3.029(3) 104 no
C4 H4A S1 1_555 0.97 2.49 2.949(3) 109 no
C25 H25 S2 1_555 0.93 2.73 3.450(3) 135 no
C4 H4B S2 4_666 0.97 2.81 3.745(3) 162 no
